data_4109281
loop_
_publ_author_name
'Keith Man-Chung Wong'
'Ling-Ling Hung'
'Wai Han Lam'
'Nianyong Zhu'
'Vivian Wing-Wah Yam'

_publ_section_title
;
 A Class of Luminescent Cyclometalated Alkynylgold(III) Complexes:
 Synthesis, Characterization, and Electrochemical, Photophysical, and
 Computational Studies of [Au(C^N^C)(C\\tbCR)] (C^N^C = \k3C,N,C
 Bis-cyclometalated 2,6-Diphenylpyridyl)
;
_journal_name_full 'Journal of the American Chemical Society'
_journal_page_first 4350
_journal_page_last 4365
_journal_paper_doi 10.1021/ja068264u
_journal_volume 129
_journal_year 2007
_chemical_formula_moiety 'C25 H16 Au N'
_chemical_formula_sum 'C25 H16 Au N'
_chemical_formula_weight 527.35
_chemical_name_systematic
;
 ?
;
_space_group_IT_number 19
_symmetry_cell_setting orthorhombic
_symmetry_space_group_name_Hall 'P 2ac 2ab'
_symmetry_space_group_name_H-M 'P 21 21 21'
_atom_sites_solution_hydrogens geom
_atom_sites_solution_primary direct
_atom_sites_solution_secondary difmap
_audit_creation_method SHELXL-97
_cell_angle_alpha 90.00
_cell_angle_beta 90.00
_cell_angle_gamma 90.00
_cell_formula_units_Z 4
_cell_length_a 6.7350(13)
_cell_length_b 14.265(3)
_cell_length_c 19.583(4)
_cell_measurement_reflns_used 0
_cell_measurement_temperature 253(2)
_cell_measurement_theta_max 0
_cell_measurement_theta_min 0
_cell_volume 1881.4(7)
_computing_cell_refinement Scalepack
_computing_data_collection Marcontrol
_computing_data_reduction Denzo
_computing_molecular_graphics 'Ortep-3 for Windows (Farrugia, 1997)'
_computing_publication_material 'WinGX publication routines (Farrugia, 1999)'
_computing_structure_refinement 'SHELXL-97 (Sheldrick, 1997)'
_computing_structure_solution SIR-97
_diffrn_ambient_temperature 253(2)
_diffrn_measured_fraction_theta_full 0.967
_diffrn_measured_fraction_theta_max 0.967
_diffrn_measurement_device_type 'marresearch IPDS mar300'
_diffrn_measurement_method Oscillation
_diffrn_radiation_monochromator graphite
_diffrn_radiation_source 'fine-focus sealed tube'
_diffrn_radiation_type MoK\a
_diffrn_radiation_wavelength 0.71069
_diffrn_reflns_av_R_equivalents 0.0377
_diffrn_reflns_av_sigmaI/netI 0.0647
_diffrn_reflns_limit_h_max 7
_diffrn_reflns_limit_h_min -7
_diffrn_reflns_limit_k_max 17
_diffrn_reflns_limit_k_min -17
_diffrn_reflns_limit_l_max 23
_diffrn_reflns_limit_l_min -23
_diffrn_reflns_number 10500
_diffrn_reflns_theta_full 25.31
_diffrn_reflns_theta_max 25.31
_diffrn_reflns_theta_min 1.77
_exptl_absorpt_coefficient_mu 7.827
_exptl_absorpt_correction_type none
_exptl_crystal_colour 'pale yellow'
_exptl_crystal_density_diffrn 1.862
_exptl_crystal_description prism
_exptl_crystal_F_000 1008
_exptl_crystal_size_max 0.4
_exptl_crystal_size_mid 0.2
_exptl_crystal_size_min 0.2
_refine_diff_density_max 0.650
_refine_diff_density_min -1.556
_refine_diff_density_rms 0.312
_refine_ls_abs_structure_details 'Flack H D (1983), Acta Cryst. A39, 876-881'
_refine_ls_abs_structure_Flack -0.017(14)
_refine_ls_extinction_method none
_refine_ls_goodness_of_fit_ref 0.925
_refine_ls_hydrogen_treatment mixed
_refine_ls_matrix_type full
_refine_ls_number_parameters 244
_refine_ls_number_reflns 3283
_refine_ls_number_restraints 0
_refine_ls_restrained_S_all 0.925
_refine_ls_R_factor_all 0.0339
_refine_ls_R_factor_gt 0.0262
_refine_ls_shift/su_max 0.002
_refine_ls_shift/su_mean 0.000
_refine_ls_structure_factor_coef Fsqd
_refine_ls_weighting_details 'calc w=1/[\s^2^(Fo^2^)+(0.0000P)^2^+0.0000P] where P=(Fo^2^+2Fc^2^)/3'
_refine_ls_weighting_scheme calc
_refine_ls_wR_factor_gt 0.0555
_refine_ls_wR_factor_ref 0.0569
_reflns_number_gt 2900
_reflns_number_total 3283
_reflns_threshold_expression >2sigma(I)
_cod_data_source_file ja068264usi20061118_011412.cif
_cod_data_source_block mar846
_cod_original_cell_volume 1881.4(6)
_cod_database_code 4109281

loop_
_symmetry_equiv_pos_as_xyz
'x, y, z'
'-x+1/2, -y, z+1/2'
'x+1/2, -y+1/2, -z'
'-x, y+1/2, -z+1/2'

loop_
_atom_site_label
_atom_site_type_symbol
_atom_site_fract_x
_atom_site_fract_y
_atom_site_fract_z
_atom_site_U_iso_or_equiv
_atom_site_adp_type
_atom_site_occupancy
_atom_site_symmetry_multiplicity
_atom_site_calc_flag
_atom_site_refinement_flags
Au1 Au 0.69674(3) 0.868350(17) 0.961381(13) 0.03542(8) Uani 1 1 d .
N1 N 0.7020(9) 0.7460(4) 0.9117(3) 0.0355(12) Uani 1 1 d .
C1 C 0.6862(12) 0.9907(5) 1.0089(3) 0.0425(16) Uani 1 1 d .
C2 C 0.6764(12) 1.0660(4) 1.0343(4) 0.0443(16) Uani 1 1 d .
C3 C 0.6562(11) 1.1576(5) 1.0641(3) 0.0431(19) Uani 1 1 d .
C4 C 0.8052(15) 1.2247(5) 1.0570(4) 0.059(2) Uani 1 1 d .
H4 H 0.9223 1.2091 1.0345 0.071 Uiso 1 1 calc R
C5 C 0.7815(16) 1.3142(6) 1.0828(4) 0.071(3) Uani 1 1 d .
H5 H 0.8806 1.3589 1.0771 0.085 Uiso 1 1 calc R
C6 C 0.6099(15) 1.3363(6) 1.1170(4) 0.068(2) Uani 1 1 d .
H6 H 0.5937 1.3965 1.1343 0.082 Uiso 1 1 calc R
C7 C 0.4623(13) 1.2717(6) 1.1263(4) 0.063(2) Uani 1 1 d .
H7 H 0.3477 1.2876 1.1500 0.075 Uiso 1 1 calc R
C8 C 0.4850(13) 1.1825(5) 1.1000(4) 0.060(2) Uani 1 1 d .
H8 H 0.3850 1.1384 1.1063 0.072 Uiso 1 1 calc R
C9 C 0.6946(11) 0.9187(5) 0.8621(3) 0.0445(16) Uani 1 1 d .
C10 C 0.6944(13) 1.0100(5) 0.8384(3) 0.0448(16) Uani 1 1 d .
H10 H 0.6946 1.0595 0.8693 0.054 Uiso 1 1 calc R
C11 C 0.6940(14) 1.0279(6) 0.7690(4) 0.062(2) Uani 1 1 d .
H11 H 0.6896 1.0896 0.7537 0.075 Uiso 1 1 calc R
C12 C 0.7000(15) 0.9556(5) 0.7215(4) 0.065(2) Uani 1 1 d .
H12 H 0.7031 0.9683 0.6750 0.077 Uiso 1 1 calc R
C13 C 0.7012(11) 0.8633(6) 0.7453(3) 0.0537(17) Uani 1 1 d .
H13 H 0.7024 0.8141 0.7143 0.064 Uiso 1 1 calc R
C14 C 0.7006(11) 0.8444(4) 0.8141(3) 0.0399(15) Uani 1 1 d .
C15 C 0.7032(12) 0.7481(5) 0.8424(3) 0.0407(15) Uani 1 1 d .
C16 C 0.7118(13) 0.6638(5) 0.8082(4) 0.0527(19) Uani 1 1 d .
H16 H 0.7165 0.6626 0.7608 0.063 Uiso 1 1 calc R
C17 C 0.7133(14) 0.5813(5) 0.8445(4) 0.056(2) Uani 1 1 d .
H17 H 0.7172 0.5244 0.8213 0.067 Uiso 1 1 calc R
C18 C 0.7091(14) 0.5816(5) 0.9150(4) 0.0515(19) Uani 1 1 d .
H18 H 0.7099 0.5257 0.9394 0.062 Uiso 1 1 calc R
C19 C 0.7038(13) 0.6670(4) 0.9488(3) 0.0371(15) Uani 1 1 d .
C20 C 0.7004(11) 0.6843(5) 1.0236(4) 0.0392(17) Uani 1 1 d .
C21 C 0.7014(12) 0.6123(5) 1.0716(4) 0.0486(18) Uani 1 1 d .
H21 H 0.7045 0.5501 1.0574 0.058 Uiso 1 1 calc R
C22 C 0.6978(10) 0.6336(6) 1.1400(4) 0.0500(17) Uani 1 1 d .
H22 H 0.6958 0.5855 1.1721 0.060 Uiso 1 1 calc R
C23 C 0.6970(13) 0.7245(6) 1.1613(4) 0.0523(19) Uani 1 1 d .
H23 H 0.6967 0.7381 1.2077 0.063 Uiso 1 1 calc R
C24 C 0.6968(11) 0.7968(5) 1.1140(4) 0.0451(16) Uani 1 1 d .
H24 H 0.6948 0.8586 1.1291 0.054 Uiso 1 1 calc R
C25 C 0.6996(10) 0.7785(4) 1.0444(4) 0.0390(14) Uani 1 1 d .

loop_
_atom_site_aniso_label
_atom_site_aniso_U_11
_atom_site_aniso_U_22
_atom_site_aniso_U_33
_atom_site_aniso_U_23
_atom_site_aniso_U_13
_atom_site_aniso_U_12
Au1 0.03607(12) 0.03401(13) 0.03618(13) -0.00444(14) 0.00016(12) 0.00011(12)
N1 0.032(3) 0.031(3) 0.044(3) -0.004(2) -0.002(3) 0.001(3)
C1 0.049(4) 0.042(4) 0.037(4) 0.003(3) -0.002(4) -0.002(4)
C2 0.065(5) 0.030(4) 0.038(4) -0.002(4) -0.005(5) -0.001(3)
C3 0.060(5) 0.038(4) 0.031(4) 0.001(3) -0.003(3) 0.006(3)
C4 0.079(5) 0.051(5) 0.048(5) -0.001(4) 0.007(5) -0.006(5)
C5 0.105(7) 0.047(5) 0.061(6) -0.004(4) 0.007(6) -0.015(5)
C6 0.114(7) 0.037(5) 0.054(5) -0.007(4) 0.006(6) 0.002(5)
C7 0.087(6) 0.047(5) 0.054(6) 0.002(4) 0.016(5) 0.013(4)
C8 0.081(6) 0.039(5) 0.059(5) 0.004(4) 0.005(4) -0.001(4)
C9 0.039(4) 0.048(4) 0.046(4) -0.003(3) 0.001(4) -0.004(4)
C10 0.055(4) 0.039(4) 0.040(4) 0.002(3) 0.002(4) -0.001(4)
C11 0.081(5) 0.052(5) 0.054(5) 0.006(4) -0.002(5) 0.006(5)
C12 0.104(6) 0.053(5) 0.037(4) 0.010(4) -0.010(5) 0.005(5)
C13 0.064(4) 0.056(5) 0.040(4) -0.002(4) -0.005(4) -0.002(5)
C14 0.041(3) 0.043(4) 0.037(4) -0.002(3) -0.001(3) 0.000(4)
C15 0.040(3) 0.039(4) 0.043(4) -0.004(3) -0.002(4) 0.002(4)
C16 0.065(5) 0.052(5) 0.041(4) -0.014(4) 0.004(4) -0.001(4)
C17 0.080(5) 0.032(4) 0.056(5) -0.010(4) -0.009(5) -0.001(4)
C18 0.057(4) 0.039(4) 0.059(5) -0.001(4) -0.003(5) -0.002(4)
C19 0.034(3) 0.032(3) 0.045(5) -0.007(3) 0.002(4) -0.001(3)
C20 0.024(3) 0.038(4) 0.056(5) -0.003(3) -0.002(4) -0.007(3)
C21 0.040(4) 0.041(5) 0.065(5) 0.001(4) -0.008(4) -0.003(4)
C22 0.042(3) 0.053(5) 0.055(5) 0.010(4) -0.001(4) 0.002(7)
C23 0.049(4) 0.069(6) 0.039(4) 0.005(4) 0.002(4) -0.004(5)
C24 0.040(3) 0.046(4) 0.049(4) -0.002(4) -0.001(4) 0.005(4)
C25 0.033(3) 0.039(4) 0.045(4) -0.001(3) -0.003(4) 0.000(3)

loop_
_atom_type_symbol
_atom_type_description
_atom_type_scat_dispersion_real
_atom_type_scat_dispersion_imag
_atom_type_scat_source
Au Au -2.0133 8.8022 'International Tables Vol C Tables 4.2.6.8 and 6.1.1.4'
N N 0.0061 0.0033 'International Tables Vol C Tables 4.2.6.8 and 6.1.1.4'
C C 0.0033 0.0016 'International Tables Vol C Tables 4.2.6.8 and 6.1.1.4'
H H 0.0000 0.0000 'International Tables Vol C Tables 4.2.6.8 and 6.1.1.4'

loop_
_geom_angle_atom_site_label_1
_geom_angle_atom_site_label_2
_geom_angle_atom_site_label_3
_geom_angle
C1 Au1 N1 178.5(3)
C1 Au1 C25 100.2(3)
N1 Au1 C25 80.9(2)
C1 Au1 C9 97.8(3)
N1 Au1 C9 81.1(2)
C25 Au1 C9 162.0(3)
C19 N1 C15 124.1(6)
C19 N1 Au1 118.0(4)
C15 N1 Au1 117.8(5)
C2 C1 Au1 176.6(7)
C1 C2 C3 177.6(9)
C4 C3 C8 118.1(7)
C4 C3 C2 121.0(7)
C8 C3 C2 120.9(7)
C5 C4 C3 120.9(9)
C6 C5 C4 119.2(9)
C7 C6 C5 121.5(8)
C6 C7 C8 119.4(8)
C7 C8 C3 120.9(8)
C10 C9 C14 118.9(6)
C10 C9 Au1 129.8(5)
C14 C9 Au1 111.3(5)
C9 C10 C11 120.2(7)
C10 C11 C12 121.3(7)
C11 C12 C13 118.5(7)
C14 C13 C12 120.8(7)
C13 C14 C9 120.2(6)
C13 C14 C15 123.2(6)
C9 C14 C15 116.6(6)
N1 C15 C16 117.8(6)
N1 C15 C14 113.2(6)
C16 C15 C14 129.0(6)
C17 C16 C15 119.8(7)
C16 C17 C18 120.9(7)
C17 C18 C19 118.8(7)
N1 C19 C18 118.6(6)
N1 C19 C20 113.3(5)
C18 C19 C20 128.1(6)
C21 C20 C25 120.7(7)
C21 C20 C19 122.8(6)
C25 C20 C19 116.5(6)
C22 C21 C20 119.7(7)
C23 C22 C21 120.6(7)
C22 C23 C24 120.3(7)
C25 C24 C23 121.0(7)
C24 C25 C20 117.8(6)
C24 C25 Au1 130.9(5)
C20 C25 Au1 111.3(5)

loop_
_geom_bond_atom_site_label_1
_geom_bond_atom_site_label_2
_geom_bond_distance
Au1 C1 1.979(7)
Au1 N1 1.999(5)
Au1 C25 2.071(7)
Au1 C9 2.073(7)
N1 C19 1.341(8)
N1 C15 1.358(8)
C1 C2 1.185(9)
C2 C3 1.439(10)
C3 C4 1.394(11)
C3 C8 1.396(11)
C4 C5 1.382(11)
C5 C6 1.372(13)
C6 C7 1.368(11)
C7 C8 1.381(10)
C9 C10 1.382(9)
C9 C14 1.416(9)
C10 C11 1.384(10)
C11 C12 1.388(10)
C12 C13 1.396(10)
C13 C14 1.374(9)
C14 C15 1.481(9)
C15 C16 1.378(9)
C16 C17 1.375(10)
C17 C18 1.380(10)
C18 C19 1.387(9)
C19 C20 1.485(10)
C20 C21 1.392(10)
C20 C25 1.405(9)
C21 C22 1.375(9)
C22 C23 1.362(10)
C23 C24 1.387(10)
C24 C25 1.387(10)
